data_4303438
loop_
_publ_author_name
'Zhuihui Yi'
'Chao Yang'
'Wujiong Xia'
'Xianzhu Xu'
'Xiao Zhang'

_publ_section_title
;
Formation of a 3D Porous Ferric Arsenate Containing Novel Cubane-like
Fe4F4 Building Units
;
_journal_name_full 'Inorganic Chemistry'
_journal_page_first 9959
_journal_page_last 9961
_journal_paper_doi 10.1021/ic900892q
_journal_volume 48
_journal_year 2009
_chemical_formula_sum 'As3 F4 Fe4 H9 O16'
_chemical_formula_weight 789.23
_chemical_name_systematic
; 
 ? 
;
_space_group_IT_number 215
_symmetry_cell_setting cubic
_symmetry_space_group_name_Hall 'P -4 2 3'
_symmetry_space_group_name_H-M 'P -4 3 m'
_atom_sites_solution_primary direct
_atom_sites_solution_secondary difmap
_audit_creation_method SHELXL-97
_cell_angle_alpha 90.00
_cell_angle_beta 90.00
_cell_angle_gamma 90.00
_cell_formula_units_Z 1
_cell_length_a 8.0163(9)
_cell_length_b 8.0163(9)
_cell_length_c 8.0163(9)
_cell_measurement_temperature 293(2)
_cell_volume 515.14(10)
_computing_cell_refinement RAPID-AUTO
_computing_data_collection 'RAPID-AUTO (Rigaku, 1998)'
_computing_data_reduction RAPID-AUTO
_computing_structure_refinement 'SHELXL-97 (Sheldrick, 1997)'
_computing_structure_solution 'SHELXS-97 (Sheldrick, 1990)'
_diffrn_ambient_temperature 293(2)
_diffrn_detector_area_resol_mean 10
_diffrn_measured_fraction_theta_full 0.987
_diffrn_measured_fraction_theta_max 0.987
_diffrn_measurement_device_type RAXIS-RAPID
_diffrn_measurement_method '\w scans'
_diffrn_radiation_monochromator graphite
_diffrn_radiation_source 'fine-focus sealed tube'
_diffrn_radiation_type MoK\a
_diffrn_radiation_wavelength 0.71073
_diffrn_reflns_av_R_equivalents 0.0289
_diffrn_reflns_av_sigmaI/netI 0.0123
_diffrn_reflns_limit_h_max 10
_diffrn_reflns_limit_h_min -10
_diffrn_reflns_limit_k_max 10
_diffrn_reflns_limit_k_min -10
_diffrn_reflns_limit_l_max 10
_diffrn_reflns_limit_l_min -10
_diffrn_reflns_number 5097
_diffrn_reflns_theta_full 27.43
_diffrn_reflns_theta_max 27.43
_diffrn_reflns_theta_min 3.59
_exptl_absorpt_coefficient_mu 7.639
_exptl_absorpt_correction_T_max 0.9275
_exptl_absorpt_correction_T_min 0.7013
_exptl_absorpt_correction_type empirical
_exptl_absorpt_process_details '(ABSCOR; Higashi, 1995)'
_exptl_crystal_colour yellow
_exptl_crystal_density_diffrn 2.544
_exptl_crystal_density_method 'not measured'
_exptl_crystal_description block
_exptl_crystal_F_000 376
_exptl_crystal_size_max 0.05
_exptl_crystal_size_mid 0.02
_exptl_crystal_size_min 0.01
_refine_diff_density_max 0.313
_refine_diff_density_min -0.770
_refine_diff_density_rms 0.090
_refine_ls_abs_structure_details 'Flack H D (1983), Acta Cryst. A39, 876-881'
_refine_ls_abs_structure_Flack 0.03(4)
_refine_ls_extinction_method none
_refine_ls_goodness_of_fit_ref 1.009
_refine_ls_matrix_type full
_refine_ls_number_parameters 18
_refine_ls_number_reflns 260
_refine_ls_number_restraints 0
_refine_ls_restrained_S_all 1.009
_refine_ls_R_factor_all 0.0180
_refine_ls_R_factor_gt 0.0179
_refine_ls_shift/su_max 0.000
_refine_ls_shift/su_mean 0.000
_refine_ls_structure_factor_coef Fsqd
_refine_ls_weighting_details 'calc w=1/[\s^2^(Fo^2^)+(0.0267P)^2^+1.3992P] where P=(Fo^2^+2Fc^2^)/3'
_refine_ls_weighting_scheme calc
_refine_ls_wR_factor_gt 0.0469
_refine_ls_wR_factor_ref 0.0469
_reflns_number_gt 259
_reflns_number_total 260
_reflns_threshold_expression >2sigma(I)
_cod_data_source_file ic900892q_si_002.cif
_cod_data_source_block b
_cod_original_formula_sum 'H9 As3 F4 Fe4 O16'
_cod_database_code 4303438

loop_
_symmetry_equiv_pos_as_xyz
'x, y, z'
'y, -x, -z'
'-x, -y, z'
'-y, x, -z'
'x, -y, -z'
'-y, -x, z'
'-x, y, -z'
'y, x, z'
'z, x, y'
'x, -z, -y'
'-z, -x, y'
'-x, z, -y'
'z, -x, -y'
'-x, -z, y'
'-z, x, -y'
'x, z, y'
'y, z, x'
'z, y, x'
'z, -y, -x'
'-z, -y, x'
'-z, y, -x'
'y, -z, -x'
'-y, -z, x'
'-y, z, -x'

loop_
_atom_site_label
_atom_site_type_symbol
_atom_site_fract_x
_atom_site_fract_y
_atom_site_fract_z
_atom_site_U_iso_or_equiv
_atom_site_adp_type
_atom_site_occupancy
_atom_site_symmetry_multiplicity
_atom_site_calc_flag
_atom_site_refinement_flags
_atom_site_disorder_assembly
_atom_site_disorder_group
As1 As 0.5000 1.0000 1.0000 0.00911(19) Uani 1 8 d S . .
Fe1 Fe 0.85775(8) 0.85775(8) 0.85775(8) 0.0070(2) Uani 1 6 d S . .
O1 O 0.6164(4) 0.8758(3) 0.8758(3) 0.0149(6) Uani 1 2 d S . .
F1 F 0.8856(4) 0.8856(4) 1.1144(4) 0.0228(11) Uani 1 6 d S . .
O1W O 0.6923(10) 0.6923(10) 0.3077(10) 0.154(7) Uani 1 6 d S . .

loop_
_atom_site_aniso_label
_atom_site_aniso_U_11
_atom_site_aniso_U_22
_atom_site_aniso_U_33
_atom_site_aniso_U_23
_atom_site_aniso_U_13
_atom_site_aniso_U_12
As1 0.0045(3) 0.0114(2) 0.0114(2) 0.000 0.000 0.000
Fe1 0.0070(2) 0.0070(2) 0.0070(2) 0.0003(2) 0.0003(2) 0.0003(2)
O1 0.0100(12) 0.0173(9) 0.0173(9) -0.0060(12) 0.0025(7) 0.0025(7)
F1 0.0228(11) 0.0228(11) 0.0228(11) 0.0011(11) 0.0011(11) -0.0011(11)
O1W 0.154(7) 0.154(7) 0.154(7) 0.052(6) 0.052(6) -0.052(6)

loop_
_atom_type_symbol
_atom_type_description
_atom_type_scat_dispersion_real
_atom_type_scat_dispersion_imag
_atom_type_scat_source
H H 0.0000 0.0000 'International Tables Vol C Tables 4.2.6.8 and 6.1.1.4'
As As 0.0499 2.0058 'International Tables Vol C Tables 4.2.6.8 and 6.1.1.4'
Fe Fe 0.3463 0.8444 'International Tables Vol C Tables 4.2.6.8 and 6.1.1.4'
O O 0.0106 0.0060 'International Tables Vol C Tables 4.2.6.8 and 6.1.1.4'
F F 0.0171 0.0103 'International Tables Vol C Tables 4.2.6.8 and 6.1.1.4'

loop_
_geom_angle_atom_site_label_1
_geom_angle_atom_site_label_2
_geom_angle_atom_site_label_3
_geom_angle
_geom_angle_site_symmetry_1
_geom_angle_site_symmetry_3
_geom_angle_publ_flag
O1 As1 O1 107.77(10) 7_657 5_577 ?
O1 As1 O1 112.9(2) 7_657 3_675 ?
O1 As1 O1 107.77(10) 5_577 3_675 ?
O1 As1 O1 107.77(10) 7_657 . ?
O1 As1 O1 112.9(2) 5_577 . ?
O1 As1 O1 107.77(10) 3_675 . ?
O1 Fe1 O1 98.19(12) 8 17 ?
O1 Fe1 O1 98.19(12) 8 . ?
O1 Fe1 O1 98.19(12) 17 . ?
O1 Fe1 F1 165.22(15) 8 2_577 ?
O1 Fe1 F1 91.45(12) 17 2_577 ?
O1 Fe1 F1 91.45(12) . 2_577 ?
O1 Fe1 F1 91.45(12) 8 . ?
O1 Fe1 F1 165.22(15) 17 . ?
O1 Fe1 F1 91.45(12) . . ?
F1 Fe1 F1 77.1(2) 2_577 . ?
O1 Fe1 F1 91.45(12) 8 4_757 ?
O1 Fe1 F1 91.45(12) 17 4_757 ?
O1 Fe1 F1 165.22(15) . 4_757 ?
F1 Fe1 F1 77.1(2) 2_577 4_757 ?
F1 Fe1 F1 77.1(2) . 4_757 ?
As1 O1 Fe1 129.57(18) . . ?
Fe1 F1 Fe1 101.58(16) 2_577 4_757 ?
Fe1 F1 Fe1 101.58(16) 2_577 . ?
Fe1 F1 Fe1 101.58(16) 4_757 . ?

loop_
_geom_bond_atom_site_label_1
_geom_bond_atom_site_label_2
_geom_bond_distance
_geom_bond_site_symmetry_2
_geom_bond_publ_flag
As1 O1 1.689(3) 7_657 ?
As1 O1 1.689(3) 5_577 ?
As1 O1 1.689(3) 3_675 ?
As1 O1 1.689(3) . ?
Fe1 O1 1.946(3) 8 ?
Fe1 O1 1.946(3) 17 ?
Fe1 O1 1.946(3) . ?
Fe1 F1 2.081(2) 2_577 ?
Fe1 F1 2.081(2) . ?
Fe1 F1 2.081(2) 4_757 ?
F1 Fe1 2.081(2) 2_577 ?
F1 Fe1 2.081(2) 4_757 ?
